data_2214569
loop_
_publ_author_name
'Li, Yu-Jie'
'Dong, Xian-Wu'
'Wu, Hua'

_publ_section_title
;
 Diaquasilver(I) 6-aminonaphthalene-1-sulfonate monohydrate
;
_journal_coeditor_code CF2112
_journal_issue 8
_journal_name_full 'Acta Crystallographica Section E'
_journal_page_first m2230
_journal_page_last m2230
_journal_paper_doi 10.1107/S1600536807036495
_journal_volume 63
_journal_year 2007
_chemical_formula_iupac '[Ag (H2 O)2] (C10 H8 N O3 S), H2 O'
_chemical_formula_moiety 'Ag H4 O2 + , C10 H8 N O3 S - , H2 O'
_chemical_formula_sum 'C10 H14 Ag N O6 S'
_chemical_formula_weight 384.15
_chemical_name_systematic
;
Diaquasilver(I) 6-aminonaphthalene-1-sulfonate monohydrate
;
_space_group_IT_number 4
_symmetry_cell_setting monoclinic
_symmetry_space_group_name_Hall 'P 2yb'
_symmetry_space_group_name_H-M 'P 1 21 1'
_atom_sites_solution_hydrogens geom
_atom_sites_solution_primary direct
_atom_sites_solution_secondary difmap
_audit_creation_method SHELXL97
_cell_angle_alpha 90.00
_cell_angle_beta 116.989(2)
_cell_angle_gamma 90.00
_cell_formula_units_Z 2
_cell_length_a 8.8780(11)
_cell_length_b 9.0141(11)
_cell_length_c 9.5576(12)
_cell_measurement_reflns_used 2177
_cell_measurement_temperature 292(2)
_cell_measurement_theta_max 28.3
_cell_measurement_theta_min 2.4
_cell_volume 681.57(15)
_computing_cell_refinement 'SAINT (Bruker, 1999)'
_computing_data_collection 'SMART (Bruker, 1997'
_computing_data_reduction SAINT
_computing_molecular_graphics 'SHELXTL-Plus (Sheldrick, 1990)'
_computing_publication_material SHELXL97
_computing_structure_refinement 'SHELXL97 (Sheldrick, 1997)'
_computing_structure_solution 'SHELXS97 (Sheldrick, 1997)'
_diffrn_ambient_temperature 292(2)
_diffrn_measured_fraction_theta_full 0.995
_diffrn_measured_fraction_theta_max 0.944
_diffrn_measurement_device_type 'Bruker SMART APEX CCD'
_diffrn_measurement_method '\f and \w'
_diffrn_radiation_monochromator graphite
_diffrn_radiation_source 'fine-focus sealed tube'
_diffrn_radiation_type MoK\a
_diffrn_radiation_wavelength 0.71073
_diffrn_reflns_av_R_equivalents 0.0518
_diffrn_reflns_av_sigmaI/netI 0.0517
_diffrn_reflns_limit_h_max 11
_diffrn_reflns_limit_h_min -11
_diffrn_reflns_limit_k_max 6
_diffrn_reflns_limit_k_min -11
_diffrn_reflns_limit_l_max 12
_diffrn_reflns_limit_l_min -12
_diffrn_reflns_number 4251
_diffrn_reflns_theta_full 25.00
_diffrn_reflns_theta_max 28.30
_diffrn_reflns_theta_min 2.39
_diffrn_standards_number 0
_exptl_absorpt_coefficient_mu 1.652
_exptl_absorpt_correction_T_max 0.718
_exptl_absorpt_correction_T_min 0.652
_exptl_absorpt_correction_type multi-scan
_exptl_absorpt_process_details '(SADABS; Sheldrick, 1996)'
_exptl_crystal_colour white
_exptl_crystal_density_diffrn 1.872
_exptl_crystal_density_method 'not measured'
_exptl_crystal_description block
_exptl_crystal_F_000 384
_exptl_crystal_size_max 0.25
_exptl_crystal_size_mid 0.23
_exptl_crystal_size_min 0.20
_refine_diff_density_max 0.485
_refine_diff_density_min -0.444
_refine_ls_abs_structure_details 'Flack (1983), with 482 Friedel pairs'
_refine_ls_abs_structure_Flack -0.08(6)
_refine_ls_extinction_method none
_refine_ls_goodness_of_fit_ref 1.010
_refine_ls_hydrogen_treatment mixed
_refine_ls_matrix_type full
_refine_ls_number_parameters 196
_refine_ls_number_reflns 2177
_refine_ls_number_restraints 14
_refine_ls_restrained_S_all 1.015
_refine_ls_R_factor_all 0.0447
_refine_ls_R_factor_gt 0.0331
_refine_ls_shift/su_max 0.000
_refine_ls_shift/su_mean 0.000
_refine_ls_structure_factor_coef Fsqd
_refine_ls_weighting_details 'calc w = 1/[\s^2^(Fo^2^)+(0.0984P)^2^] where P=(Fo^2^+2Fc^2^)/3'
_refine_ls_weighting_scheme calc
_refine_ls_wR_factor_gt 0.0891
_refine_ls_wR_factor_ref 0.1405
_reflns_number_gt 1740
_reflns_number_total 2177
_reflns_threshold_expression I>2\s(I)
_cod_data_source_file cf2112.cif
_cod_data_source_block I
_cod_original_sg_symbol_H-M 'P 21'
_cod_database_code 2214569
_cod_database_fobs_code 2214569

loop_
_symmetry_equiv_pos_as_xyz
'x, y, z'
'-x, y+1/2, -z'

loop_
_atom_site_type_symbol
_atom_site_label
_atom_site_fract_x
_atom_site_fract_y
_atom_site_fract_z
_atom_site_U_iso_or_equiv
_atom_site_adp_type
_atom_site_calc_flag
_atom_site_refinement_flags
_atom_site_occupancy
Ag Ag1 0.80067(8) 0.46498(10) 0.74795(7) 0.0652(3) Uani d D 1
C C1 0.5086(7) 0.3207(8) 0.3324(7) 0.0294(12) Uani d . 1
C C2 0.3669(7) 0.4157(7) 0.2499(7) 0.0281(12) Uani d . 1
C C3 0.3425(7) 0.5079(7) 0.1217(7) 0.0313(14) Uani d . 1
H H3 0.4227 0.5065 0.0844 0.038 Uiso calc R 1
C C4 0.2089(7) 0.5968(8) 0.0524(7) 0.0327(13) Uani d . 1
H H4 0.2003 0.6571 -0.0299 0.039 Uiso calc R 1
C C5 0.0779(8) 0.6023(8) 0.1009(8) 0.0358(14) Uani d . 1
C C6 0.0952(8) 0.5125(8) 0.2234(7) 0.0366(14) Uani d . 1
H H6 0.0127 0.5150 0.2579 0.044 Uiso calc R 1
C C7 0.2355(8) 0.4159(8) 0.2989(7) 0.0325(13) Uani d . 1
C C8 0.2550(8) 0.3263(9) 0.4263(8) 0.0395(15) Uani d . 1
H H8 0.1729 0.3289 0.4613 0.047 Uiso calc R 1
C C9 0.3937(10) 0.2342(9) 0.5009(9) 0.0461(18) Uani d . 1
H H9 0.4022 0.1719 0.5817 0.055 Uiso calc R 1
C C10 0.5212(11) 0.2362(9) 0.4525(9) 0.0454(17) Uani d . 1
H H10 0.6167 0.1774 0.5051 0.055 Uiso calc R 1
N N1 -0.0621(9) 0.6922(10) 0.0216(10) 0.063(2) Uani d D 1
O O1 0.7407(6) 0.4647(11) 0.2927(7) 0.0617(14) Uani d . 1
O O2 0.5950(8) 0.2620(10) 0.1133(7) 0.075(2) Uani d . 1
O O1W 0.6141(10) 0.4549(14) 0.8300(9) 0.0801(18) Uani d D 1
O O3 0.8013(7) 0.2118(8) 0.3828(8) 0.0615(16) Uani d . 1
O O2W 0.9824(9) 0.4600(17) 0.6590(8) 0.086(2) Uani d D 1
O O3W 0.7058(8) 0.7430(8) 0.1647(9) 0.0691(18) Uani d D 1
S S1 0.6754(2) 0.3129(2) 0.2756(2) 0.0403(4) Uani d . 1
H H1A -0.137(9) 0.713(10) 0.053(10) 0.060 Uiso d D 1
H H1W 0.543(9) 0.530(8) 0.825(9) 0.060 Uiso d D 1
H H2A -0.050(11) 0.783(7) -0.014(12) 0.060 Uiso d D 1
H H2W 0.632(12) 0.426(9) 0.922(7) 0.060 Uiso d D 1
H H3W 0.935(9) 0.428(10) 0.568(6) 0.060 Uiso d D 1
H H4W 1.082(7) 0.423(10) 0.718(8) 0.060 Uiso d D 1
H H5W 0.696(11) 0.649(6) 0.176(10) 0.060 Uiso d D 1
H H6W 0.616(8) 0.770(9) 0.069(7) 0.060 Uiso d D 1

loop_
_atom_site_aniso_label
_atom_site_aniso_U_11
_atom_site_aniso_U_22
_atom_site_aniso_U_33
_atom_site_aniso_U_12
_atom_site_aniso_U_13
_atom_site_aniso_U_23
Ag1 0.0660(4) 0.0669(4) 0.0606(4) -0.0042(4) 0.0267(3) 0.0046(4)
C1 0.025(3) 0.028(3) 0.031(3) 0.006(3) 0.010(2) -0.004(3)
C2 0.025(3) 0.025(3) 0.033(3) -0.006(2) 0.012(2) -0.006(2)
C3 0.028(3) 0.036(4) 0.031(3) -0.006(2) 0.014(2) -0.004(2)
C4 0.032(3) 0.035(3) 0.031(3) -0.004(3) 0.014(2) 0.000(3)
C5 0.034(3) 0.034(3) 0.038(3) 0.005(3) 0.016(3) -0.005(3)
C6 0.029(3) 0.039(4) 0.047(3) -0.008(2) 0.021(3) -0.005(3)
C7 0.032(3) 0.034(3) 0.032(3) -0.004(2) 0.015(2) -0.005(2)
C8 0.039(3) 0.042(4) 0.043(3) -0.002(3) 0.024(3) -0.002(3)
C9 0.053(4) 0.039(4) 0.043(4) 0.001(3) 0.020(4) 0.016(3)
C10 0.050(4) 0.041(4) 0.040(4) -0.004(3) 0.015(3) 0.004(3)
N1 0.046(4) 0.069(5) 0.074(5) 0.020(4) 0.028(4) 0.026(4)
O1 0.049(3) 0.072(4) 0.077(3) -0.001(5) 0.039(2) 0.016(5)
O2 0.055(3) 0.123(7) 0.054(3) 0.019(4) 0.032(3) -0.027(4)
O1W 0.087(4) 0.070(5) 0.086(4) 0.004(6) 0.042(4) 0.014(6)
O3 0.049(3) 0.067(4) 0.070(4) 0.021(3) 0.028(3) 0.007(3)
O2W 0.075(4) 0.112(6) 0.057(3) 0.004(7) 0.017(3) -0.018(7)
O3W 0.059(4) 0.063(4) 0.082(5) 0.011(3) 0.028(3) 0.023(4)
S1 0.0333(7) 0.0476(10) 0.0434(8) 0.0096(7) 0.0204(7) -0.0016(8)

loop_
_atom_type_symbol
_atom_type_description
_atom_type_scat_dispersion_real
_atom_type_scat_dispersion_imag
_atom_type_scat_source
C C 0.0033 0.0016 'International Tables Vol C Tables 4.2.6.8 and 6.1.1.4'
H H 0.0000 0.0000 'International Tables Vol C Tables 4.2.6.8 and 6.1.1.4'
N N 0.0061 0.0033 'International Tables Vol C Tables 4.2.6.8 and 6.1.1.4'
O O 0.0106 0.0060 'International Tables Vol C Tables 4.2.6.8 and 6.1.1.4'
S S 0.1246 0.1234 'International Tables Vol C Tables 4.2.6.8 and 6.1.1.4'
Ag Ag -0.8971 1.1015 'International Tables Vol C Tables 4.2.6.8 and 6.1.1.4'

loop_
_geom_angle_atom_site_label_1
_geom_angle_atom_site_label_2
_geom_angle_atom_site_label_3
_geom_angle
_geom_angle_publ_flag
O1W Ag1 O2W 176.0(6) y
C10 C1 C2 121.6(6) ?
C10 C1 S1 118.5(5) ?
C2 C1 S1 119.8(5) ?
C3 C2 C1 125.6(5) ?
C3 C2 C7 116.9(5) ?
C1 C2 C7 117.5(5) ?
C4 C3 C2 122.5(5) ?
C4 C3 H3 118.7 ?
C2 C3 H3 118.7 ?
C3 C4 C5 121.9(6) ?
C3 C4 H4 119.1 ?
C5 C4 H4 119.1 ?
C6 C5 N1 122.5(6) ?
C6 C5 C4 117.5(6) ?
N1 C5 C4 120.0(7) ?
C5 C6 C7 121.9(6) ?
C5 C6 H6 119.1 ?
C7 C6 H6 119.1 ?
C8 C7 C6 121.9(6) ?
C8 C7 C2 118.8(6) ?
C6 C7 C2 119.2(6) ?
C9 C8 C7 121.5(6) ?
C9 C8 H8 119.3 ?
C7 C8 H8 119.3 ?
C8 C9 C10 119.0(7) ?
C8 C9 H9 120.5 ?
C10 C9 H9 120.5 ?
C1 C10 C9 121.5(8) ?
C1 C10 H10 119.2 ?
C9 C10 H10 119.2 ?
C5 N1 H1A 125(6) ?
C5 N1 H2A 120(6) ?
H1A N1 H2A 100(6) ?
Ag1 O1W H1W 126(4) ?
Ag1 O1W H2W 125(6) ?
H1W O1W H2W 95(5) ?
Ag1 O2W H3W 108(6) ?
Ag1 O2W H4W 119(6) ?
H3W O2W H4W 116(7) ?
H5W O3W H6W 107(6) ?
O3 S1 O2 113.8(4) ?
O3 S1 O1 111.7(4) ?
O2 S1 O1 113.0(4) ?
O3 S1 C1 106.8(3) ?
O2 S1 C1 105.1(3) ?
O1 S1 C1 105.6(3) ?

loop_
_geom_bond_atom_site_label_1
_geom_bond_atom_site_label_2
_geom_bond_distance
_geom_bond_publ_flag
Ag1 O1W 2.132(7) y
Ag1 O2W 2.139(7) y
C1 C10 1.340(10) ?
C1 C2 1.427(8) ?
C1 S1 1.795(6) ?
C2 C3 1.413(8) ?
C2 C7 1.442(8) ?
C3 C4 1.332(9) ?
C3 H3 0.930 ?
C4 C5 1.436(9) ?
C4 H4 0.930 ?
C5 C6 1.373(10) ?
C5 N1 1.386(10) ?
C6 C7 1.419(10) ?
C6 H6 0.930 ?
C7 C8 1.404(10) ?
C8 C9 1.384(11) ?
C8 H8 0.930 ?
C9 C10 1.404(11) ?
C9 H9 0.930 ?
C10 H10 0.930 ?
N1 H1A 0.87(5) ?
N1 H2A 0.92(5) ?
O1 S1 1.466(10) ?
O2 S1 1.456(6) ?
O1W H1W 0.91(4) ?
O1W H2W 0.86(4) ?
O3 S1 1.446(6) ?
O2W H3W 0.83(4) ?
O2W H4W 0.87(4) ?
O3W H5W 0.87(5) ?
O3W H6W 0.93(4) ?

loop_
_geom_hbond_atom_site_label_D
_geom_hbond_atom_site_label_H
_geom_hbond_atom_site_label_A
_geom_hbond_site_symmetry_A
_geom_hbond_distance_DH
_geom_hbond_distance_HA
_geom_hbond_distance_DA
_geom_hbond_angle_DHA
N1 H1A O3W 1_455 0.87(5) 2.12(5) 2.980(11) 170(8)
O3W H5W O1 . 0.87(5) 1.94(5) 2.746(12) 155(8)
O3W H6W O2 2_655 0.93(4) 1.89(5) 2.789(9) 160(7)
O2W H3W O1 . 0.83(4) 2.43(5) 3.169(8) 150(8)
O2W H3W O3 . 0.83(4) 2.54(7) 3.272(13) 149(9)
O2W H4W O3W 2_746 0.87(4) 2.35(6) 3.177(14) 159(9)
O1W H2W O2 1_556 0.86(4) 2.48(6) 3.286(12) 155(9)

loop_
_geom_torsion_atom_site_label_1
_geom_torsion_atom_site_label_2
_geom_torsion_atom_site_label_3
_geom_torsion_atom_site_label_4
_geom_torsion
C10 C1 C2 C3 -179.7(6)
S1 C1 C2 C3 0.4(8)
C10 C1 C2 C7 -1.0(9)
S1 C1 C2 C7 179.1(4)
C1 C2 C3 C4 -178.3(6)
C7 C2 C3 C4 3.0(8)
C2 C3 C4 C5 -1.6(10)
C3 C4 C5 C6 0.4(10)
C3 C4 C5 N1 -177.5(7)
N1 C5 C6 C7 177.1(8)
C4 C5 C6 C7 -0.8(10)
C5 C6 C7 C8 178.7(6)
C5 C6 C7 C2 2.3(10)
C3 C2 C7 C8 -179.7(6)
C1 C2 C7 C8 1.5(9)
C3 C2 C7 C6 -3.3(8)
C1 C2 C7 C6 177.9(6)
C6 C7 C8 C9 -178.9(7)
C2 C7 C8 C9 -2.6(10)
C7 C8 C9 C10 3.1(11)
C2 C1 C10 C9 1.5(11)
S1 C1 C10 C9 -178.5(6)
C8 C9 C10 C1 -2.6(12)
C10 C1 S1 O3 -1.7(7)
C2 C1 S1 O3 178.3(5)
C10 C1 S1 O2 119.6(6)
C2 C1 S1 O2 -60.5(6)
C10 C1 S1 O1 -120.7(6)
C2 C1 S1 O1 59.3(6)
